data_7156780
loop_
_publ_author_name
'Wang, Guo'
'Qiang, Hui'
'Guo, Yun-Zhe'
'Yang, Jie'
'Wen, Ke'
'Hu, Wei-Bo'

_publ_section_title
;
 Systematic rim cyano-functionalization of pillar[5]arene and
 corresponding host-guest property varieties.
;
_journal_issue 18
_journal_name_full 'Organic &amp; biomolecular chemistry'
_journal_page_first 4600
_journal_page_last 4604
_journal_paper_doi 10.1039/c9ob00396g
_journal_volume 17
_journal_year 2019
_chemical_formula_moiety 'C H2 Cl2, C45 H32 N6 O4, C H Cl3'
_chemical_formula_sum 'C47 H35 Cl5 N6 O4'
_chemical_formula_weight 925.06
_space_group_crystal_system triclinic
_space_group_IT_number 2
_space_group_name_Hall '-P 1'
_space_group_name_H-M_alt 'P -1'
_symmetry_space_group_name_Hall '-P 1'
_symmetry_space_group_name_H-M 'P -1'
_atom_sites_solution_hydrogens geom
_audit_creation_date 2018-02-01
_audit_creation_method
;
Olex2 1.2
(compiled 2017.08.10 svn.r3458 for OlexSys, GUI svn.r5381)
;
_audit_update_record
;
2018-09-30 deposited with the CCDC.    2019-04-12 downloaded from the CCDC.
;
_cell_angle_alpha 91.438(3)
_cell_angle_beta 99.204(2)
_cell_angle_gamma 99.741(2)
_cell_formula_units_Z 2
_cell_length_a 11.8381(5)
_cell_length_b 12.1136(5)
_cell_length_c 16.2757(8)
_cell_measurement_reflns_used 7223
_cell_measurement_temperature 150(2)
_cell_measurement_theta_max 26.26
_cell_measurement_theta_min 2.47
_cell_volume 2267.44(18)
_computing_cell_refinement 'SAINT v8.37A (Bruker, 2015)'
_computing_data_reduction 'SAINT v8.37A (Bruker, 2015)'
_computing_molecular_graphics 'Olex2 (Dolomanov et al., 2009)'
_computing_publication_material 'Olex2 (Dolomanov et al., 2009)'
_computing_structure_refinement 'ShelXL (Sheldrick, 2015)'
_diffrn_ambient_temperature 150.0
_diffrn_measured_fraction_theta_full 0.993
_diffrn_measured_fraction_theta_max 0.992
_diffrn_measurement_device_type 'Bruker APEX-II CCD'
_diffrn_measurement_method '\f and \w scans'
_diffrn_radiation_type MoK\a
_diffrn_radiation_wavelength 0.71073
_diffrn_reflns_av_R_equivalents 0.1333
_diffrn_reflns_av_unetI/netI 0.0931
_diffrn_reflns_Laue_measured_fraction_full 0.993
_diffrn_reflns_Laue_measured_fraction_max 0.992
_diffrn_reflns_limit_h_max 15
_diffrn_reflns_limit_h_min -15
_diffrn_reflns_limit_k_max 15
_diffrn_reflns_limit_k_min -15
_diffrn_reflns_limit_l_max 20
_diffrn_reflns_limit_l_min -20
_diffrn_reflns_number 52356
_diffrn_reflns_point_group_measured_fraction_full 0.993
_diffrn_reflns_point_group_measured_fraction_max 0.992
_diffrn_reflns_theta_full 25.242
_diffrn_reflns_theta_max 27.072
_diffrn_reflns_theta_min 2.234
_diffrn_standards_number 0
_exptl_absorpt_coefficient_mu 0.370
_exptl_absorpt_correction_type none
_exptl_crystal_density_diffrn 1.355
_exptl_crystal_description block
_exptl_crystal_F_000 952
_refine_diff_density_max 1.301
_refine_diff_density_min -1.432
_refine_diff_density_rms 0.139
_refine_ls_extinction_coef 0.011(4)
_refine_ls_extinction_expression Fc^*^=kFc[1+0.001xFc^2^\l^3^/sin(2\q)]^-1/4^
_refine_ls_extinction_method 'SHELXL-2018/1 (Sheldrick 2018)'
_refine_ls_goodness_of_fit_ref 1.191
_refine_ls_hydrogen_treatment constr
_refine_ls_matrix_type full
_refine_ls_number_parameters 564
_refine_ls_number_reflns 9894
_refine_ls_number_restraints 0
_refine_ls_restrained_S_all 1.191
_refine_ls_R_factor_all 0.1953
_refine_ls_R_factor_gt 0.1147
_refine_ls_shift/su_max 0.000
_refine_ls_shift/su_mean 0.000
_refine_ls_structure_factor_coef Fsqd
_refine_ls_weighting_details 'w=1/[\s^2^(Fo^2^)+(0.2000P)^2^] where P=(Fo^2^+2Fc^2^)/3'
_refine_ls_weighting_scheme calc
_refine_ls_wR_factor_gt 0.3011
_refine_ls_wR_factor_ref 0.3600
_reflns_Friedel_coverage 0.000
_reflns_number_gt 5280
_reflns_number_total 9894
_reflns_threshold_expression 'I > 2\s(I)'
_cod_data_source_file c9ob00396g2.cif
_cod_data_source_block mo_6cn_0m
_cod_depositor_comments 'Adding full bibliography for 7156778--7156780.cif.'
_cod_database_code 7156780
_shelx_shelxl_version_number 2018/1
_shelx_space_group_comment
;
The symmetry employed for this shelxl refinement is uniquely defined
by the following loop, which should always be used as a source of
symmetry information in preference to the above space-group names.
They are only intended as comments.
;
_olex2_refinement_description
;
1. Fixed Uiso
 At 1.2 times of:
  All C(H) groups, All C(H,H) groups
 At 1.5 times of:
  All C(H,H,H) groups
2.a Ternary CH refined with riding coordinates:
 C47(H47)
2.b Secondary CH2 refined with riding coordinates:
 C46(H46A,H46B), C1(H1A,H1B), C10(H10A,H10B), C19(H19A,H19B), C28(H28A,H28B),
 C37(H37A,H37B)
2.c Aromatic/amide H refined with riding coordinates:
 C4(H4), C7(H7), C13(H13), C16(H16), C22(H22), C25(H25), C31(H31), C34(H34),
 C39(H39), C42(H42)
2.d Idealised Me refined as rotating group:
 C8(H8A,H8B,H8C), C9(H9A,H9B,H9C), C26(H26A,H26B,H26C), C27(H27A,H27B,H27C)
;
_olex2_submission_special_instructions 'No special instructions were received'

loop_
_space_group_symop_operation_xyz
'x, y, z'
'-x, -y, -z'

loop_
_atom_site_label
_atom_site_type_symbol
_atom_site_fract_x
_atom_site_fract_y
_atom_site_fract_z
_atom_site_U_iso_or_equiv
_atom_site_adp_type
_atom_site_occupancy
_atom_site_site_symmetry_order
_atom_site_calc_flag
_atom_site_refinement_flags_posn
Cl1 Cl 0.00174(17) 1.10538(15) -0.16134(12) 0.0618(6) Uani 1 1 d .
C46 C 0.1395(8) 1.1582(8) -0.1699(6) 0.083(3) Uani 1 1 d .
H46A H 0.190540 1.108187 -0.142702 0.100 Uiso 1 1 calc R
H46B H 0.161747 1.232146 -0.138966 0.100 Uiso 1 1 calc R
O1 O -0.1125(3) 0.8183(3) -0.1472(2) 0.0274(8) Uani 1 1 d .
O2 O 0.2975(3) 0.8231(3) -0.2697(2) 0.0305(8) Uani 1 1 d .
O3 O 0.3364(3) 1.3849(3) 0.0660(2) 0.0284(8) Uani 1 1 d .
O4 O 0.2597(3) 1.5116(3) -0.2591(2) 0.0379(9) Uani 1 1 d .
N1 N 0.2652(4) 0.9222(4) 0.1107(3) 0.0359(11) Uani 1 1 d .
N2 N 0.5501(4) 1.2518(4) -0.2409(3) 0.0417(12) Uani 1 1 d .
N3 N -0.0609(4) 1.3549(4) -0.0324(3) 0.0348(11) Uani 1 1 d .
N4 N -0.1371(5) 1.4333(5) -0.5179(3) 0.0522(14) Uani 1 1 d .
N5 N -0.4024(4) 0.7984(4) -0.2243(3) 0.0429(12) Uani 1 1 d .
N6 N -0.0117(4) 1.1962(4) -0.4883(3) 0.0397(12) Uani 1 1 d .
C1 C -0.1340(4) 0.7807(4) -0.3171(3) 0.0255(11) Uani 1 1 d .
H1A H -0.192659 0.732921 -0.290385 0.031 Uiso 1 1 calc R
H1B H -0.128388 0.741523 -0.370050 0.031 Uiso 1 1 calc R
C2 C -0.0174(4) 0.7974(4) -0.2603(3) 0.0238(10) Uani 1 1 d .
C3 C -0.0091(4) 0.8173(4) -0.1748(3) 0.0216(10) Uani 1 1 d .
C4 C 0.0983(4) 0.8344(4) -0.1227(3) 0.0212(10) Uani 1 1 d .
H4 H 0.102647 0.846196 -0.064311 0.025 Uiso 1 1 calc R
C5 C 0.1988(4) 0.8342(4) -0.1560(3) 0.0216(10) Uani 1 1 d .
C6 C 0.1930(4) 0.8195(4) -0.2417(3) 0.0228(10) Uani 1 1 d .
C7 C 0.0845(4) 0.7986(4) -0.2943(3) 0.0255(11) Uani 1 1 d .
H7 H 0.080101 0.785422 -0.352608 0.031 Uiso 1 1 calc R
C8 C -0.1077(4) 0.8404(5) -0.0599(3) 0.0312(12) Uani 1 1 d .
H8A H -0.063416 0.915736 -0.043362 0.047 Uiso 1 1 calc GR
H8B H -0.069543 0.784871 -0.028677 0.047 Uiso 1 1 calc GR
H8C H -0.186741 0.835702 -0.047685 0.047 Uiso 1 1 calc GR
C9 C 0.2925(6) 0.7951(7) -0.3549(4) 0.062(2) Uani 1 1 d .
H9A H 0.253592 0.848055 -0.388582 0.094 Uiso 1 1 calc GR
H9B H 0.248890 0.718861 -0.368510 0.094 Uiso 1 1 calc GR
H9C H 0.371544 0.798987 -0.366948 0.094 Uiso 1 1 calc GR
C10 C 0.3160(4) 0.8499(4) -0.0976(3) 0.0239(10) Uani 1 1 d .
H10A H 0.305929 0.813648 -0.044775 0.029 Uiso 1 1 calc R
H10B H 0.371232 0.813543 -0.123800 0.029 Uiso 1 1 calc R
C11 C 0.3645(4) 0.9731(4) -0.0796(3) 0.0214(10) Uani 1 1 d .
C12 C 0.3583(4) 1.0307(4) -0.0051(3) 0.0193(10) Uani 1 1 d .
C13 C 0.4004(3) 1.1451(4) 0.0095(3) 0.0201(10) Uani 1 1 d .
H13 H 0.394591 1.181310 0.060727 0.024 Uiso 1 1 calc R
C14 C 0.4509(3) 1.2072(4) -0.0504(3) 0.0207(10) Uani 1 1 d .
C15 C 0.4577(4) 1.1500(4) -0.1239(3) 0.0204(10) Uani 1 1 d .
C16 C 0.4163(4) 1.0349(4) -0.1387(3) 0.0212(10) Uani 1 1 d .
H16 H 0.423670 0.998666 -0.189527 0.025 Uiso 1 1 calc R
C17 C 0.3060(4) 0.9693(4) 0.0595(3) 0.0237(10) Uani 1 1 d .
C18 C 0.5094(4) 1.2085(4) -0.1891(3) 0.0274(11) Uani 1 1 d .
C19 C 0.4917(4) 1.3333(4) -0.0355(3) 0.0239(10) Uani 1 1 d .
H19A H 0.518849 1.351611 0.024849 0.029 Uiso 1 1 calc R
H19B H 0.557699 1.357471 -0.065099 0.029 Uiso 1 1 calc R
C20 C 0.3929(4) 1.3960(4) -0.0664(3) 0.0227(10) Uani 1 1 d .
C21 C 0.3147(4) 1.4169(4) -0.0150(3) 0.0205(10) Uani 1 1 d .
C22 C 0.2197(4) 1.4653(4) -0.0462(3) 0.0224(10) Uani 1 1 d .
H22 H 0.166278 1.477983 -0.010756 0.027 Uiso 1 1 calc R
C23 C 0.2012(4) 1.4958(4) -0.1286(3) 0.0236(10) Uani 1 1 d .
C24 C 0.2817(4) 1.4777(4) -0.1793(3) 0.0264(11) Uani 1 1 d .
C25 C 0.3767(4) 1.4291(4) -0.1477(3) 0.0260(11) Uani 1 1 d .
H25 H 0.431623 1.418410 -0.182534 0.031 Uiso 1 1 calc R
C26 C 0.2776(5) 1.4290(5) 0.1248(3) 0.0322(12) Uani 1 1 d .
H26A H 0.194263 1.398663 0.111109 0.048 Uiso 1 1 calc GR
H26B H 0.289730 1.510940 0.123230 0.048 Uiso 1 1 calc GR
H26C H 0.307960 1.407993 0.180679 0.048 Uiso 1 1 calc GR
C27 C 0.3450(7) 1.5045(8) -0.3112(4) 0.074(3) Uani 1 1 d .
H27A H 0.318400 1.530248 -0.366435 0.111 Uiso 1 1 calc GR
H27B H 0.356403 1.426602 -0.316644 0.111 Uiso 1 1 calc GR
H27C H 0.418615 1.551987 -0.286269 0.111 Uiso 1 1 calc GR
C28 C 0.0946(4) 1.5462(4) -0.1638(3) 0.0259(11) Uani 1 1 d .
H28A H 0.059642 1.571658 -0.116962 0.031 Uiso 1 1 calc R
H28B H 0.119860 1.612817 -0.194674 0.031 Uiso 1 1 calc R
C29 C 0.0025(4) 1.4649(4) -0.2216(3) 0.0217(10) Uani 1 1 d .
C30 C -0.0718(4) 1.3785(4) -0.1907(3) 0.0217(10) Uani 1 1 d .
C31 C -0.1540(4) 1.3008(4) -0.2428(3) 0.0226(10) Uani 1 1 d .
H31 H -0.199943 1.241273 -0.219796 0.027 Uiso 1 1 calc R
C32 C -0.1687(4) 1.3105(4) -0.3292(3) 0.0209(10) Uani 1 1 d .
C33 C -0.0999(4) 1.4002(4) -0.3601(3) 0.0248(10) Uani 1 1 d .
C34 C -0.0146(4) 1.4747(4) -0.3073(3) 0.0261(11) Uani 1 1 d .
H34 H 0.032628 1.533219 -0.330400 0.031 Uiso 1 1 calc R
C35 C -0.0630(4) 1.3660(4) -0.1024(3) 0.0237(10) Uani 1 1 d .
C36 C -0.1185(5) 1.4180(4) -0.4481(3) 0.0316(12) Uani 1 1 d .
C37 C -0.2576(4) 1.2231(4) -0.3842(3) 0.0256(11) Uani 1 1 d .
H37A H -0.336223 1.226776 -0.372082 0.031 Uiso 1 1 calc R
H37B H -0.256766 1.239070 -0.443493 0.031 Uiso 1 1 calc R
C38 C -0.2310(4) 1.1072(4) -0.3693(3) 0.0215(10) Uani 1 1 d .
C39 C -0.2959(4) 1.0328(4) -0.3234(3) 0.0224(10) Uani 1 1 d .
H39 H -0.360603 1.053960 -0.303301 0.027 Uiso 1 1 calc R
C40 C -0.2669(4) 0.9268(4) -0.3065(3) 0.0237(10) Uani 1 1 d .
C41 C -0.1724(4) 0.8916(4) -0.3353(3) 0.0231(10) Uani 1 1 d .
C42 C -0.1086(4) 0.9658(4) -0.3811(3) 0.0230(10) Uani 1 1 d .
H42 H -0.043505 0.945034 -0.400904 0.028 Uiso 1 1 calc R
C43 C -0.1379(4) 1.0699(4) -0.3986(3) 0.0232(10) Uani 1 1 d .
C44 C -0.3396(4) 0.8536(4) -0.2603(3) 0.0295(11) Uani 1 1 d .
C45 C -0.0673(4) 1.1424(5) -0.4476(3) 0.0294(11) Uani 1 1 d .
C47 C -0.3966(19) 0.782(3) -0.5515(10) 0.265(16) Uani 1 1 d .
H47 H -0.430063 0.758650 -0.611068 0.318 Uiso 1 1 calc R
Cl3A Cl -0.4183(6) 0.9040(6) -0.5395(6) 0.340(6) Uani 1 1 d .
Cl3 Cl -0.4856(10) 0.6740(14) -0.4856(8) 0.490(13) Uani 1 1 d .
Cl5A Cl -0.2634(4) 0.7587(5) -0.5400(3) 0.180(2) Uani 1 1 d .
Cl0A Cl 0.1660(3) 1.1752(4) -0.27314(18) 0.1518(17) Uani 1 1 d .

loop_
_atom_site_aniso_label
_atom_site_aniso_U_11
_atom_site_aniso_U_22
_atom_site_aniso_U_33
_atom_site_aniso_U_23
_atom_site_aniso_U_13
_atom_site_aniso_U_12
Cl1 0.0669(11) 0.0533(11) 0.0649(12) 0.0042(9) 0.0033(9) 0.0164(9)
C46 0.086(6) 0.088(6) 0.073(6) 0.003(5) -0.006(5) 0.027(5)
O1 0.0174(15) 0.036(2) 0.0267(19) 0.0012(15) -0.0014(14) 0.0041(14)
O2 0.0189(16) 0.040(2) 0.031(2) -0.0031(16) 0.0039(14) 0.0025(15)
O3 0.0294(18) 0.034(2) 0.0228(18) 0.0047(15) 0.0016(14) 0.0102(15)
O4 0.046(2) 0.048(2) 0.025(2) 0.0113(17) 0.0063(17) 0.0208(19)
N1 0.031(2) 0.040(3) 0.037(3) 0.007(2) 0.008(2) 0.004(2)
N2 0.045(3) 0.041(3) 0.045(3) 0.003(2) 0.022(2) 0.010(2)
N3 0.043(3) 0.032(3) 0.031(3) 0.001(2) 0.004(2) 0.012(2)
N4 0.064(4) 0.054(3) 0.027(3) 0.008(2) -0.004(2) -0.012(3)
N5 0.031(2) 0.049(3) 0.047(3) 0.013(2) 0.005(2) 0.002(2)
N6 0.044(3) 0.043(3) 0.037(3) 0.009(2) 0.016(2) 0.013(2)
C1 0.022(2) 0.021(2) 0.031(3) -0.001(2) -0.002(2) 0.0064(19)
C2 0.023(2) 0.016(2) 0.028(3) -0.0035(19) -0.006(2) 0.0028(18)
C3 0.015(2) 0.021(2) 0.029(3) 0.0054(19) 0.0022(19) 0.0045(17)
C4 0.022(2) 0.015(2) 0.026(3) -0.0003(18) -0.0001(19) 0.0047(17)
C5 0.020(2) 0.019(2) 0.025(3) 0.0007(19) -0.0040(19) 0.0051(18)
C6 0.021(2) 0.020(2) 0.028(3) -0.0011(19) 0.0016(19) 0.0060(18)
C7 0.025(2) 0.023(2) 0.028(3) 0.001(2) -0.001(2) 0.0072(19)
C8 0.021(2) 0.041(3) 0.034(3) 0.005(2) 0.006(2) 0.008(2)
C9 0.033(3) 0.110(6) 0.045(4) -0.025(4) 0.019(3) 0.007(4)
C10 0.018(2) 0.024(2) 0.027(3) 0.000(2) -0.0042(19) 0.0054(18)
C11 0.0109(19) 0.025(2) 0.027(3) 0.004(2) -0.0047(18) 0.0046(17)
C12 0.0134(19) 0.023(2) 0.021(2) 0.0026(19) -0.0022(17) 0.0076(17)
C13 0.0107(19) 0.023(2) 0.026(2) 0.0020(19) -0.0016(18) 0.0049(17)
C14 0.0091(19) 0.024(2) 0.028(3) -0.001(2) -0.0021(18) 0.0052(17)
C15 0.013(2) 0.023(2) 0.025(2) 0.0029(19) 0.0001(18) 0.0042(17)
C16 0.013(2) 0.027(3) 0.022(2) -0.0011(19) -0.0007(18) 0.0044(18)
C17 0.017(2) 0.024(2) 0.031(3) 0.003(2) 0.003(2) 0.0056(19)
C18 0.025(2) 0.026(3) 0.034(3) -0.002(2) 0.010(2) 0.005(2)
C19 0.014(2) 0.023(2) 0.032(3) 0.002(2) -0.0004(19) 0.0000(18)
C20 0.021(2) 0.013(2) 0.030(3) 0.0009(19) -0.0023(19) 0.0002(17)
C21 0.021(2) 0.018(2) 0.020(2) -0.0016(18) 0.0014(18) 0.0005(18)
C22 0.022(2) 0.016(2) 0.026(3) -0.0001(19) -0.0019(19) 0.0001(18)
C23 0.023(2) 0.018(2) 0.027(3) -0.0002(19) -0.006(2) 0.0045(18)
C24 0.034(3) 0.023(2) 0.021(3) 0.002(2) 0.001(2) 0.005(2)
C25 0.026(2) 0.026(3) 0.027(3) 0.000(2) 0.007(2) 0.004(2)
C26 0.031(3) 0.035(3) 0.031(3) 0.002(2) 0.005(2) 0.006(2)
C27 0.088(6) 0.124(7) 0.035(4) 0.029(4) 0.029(4) 0.066(5)
C28 0.030(2) 0.018(2) 0.028(3) -0.002(2) -0.002(2) 0.0073(19)
C29 0.022(2) 0.019(2) 0.025(3) 0.0016(19) 0.0001(19) 0.0083(18)
C30 0.025(2) 0.023(2) 0.019(2) 0.0019(19) 0.0009(19) 0.0102(19)
C31 0.021(2) 0.024(2) 0.024(3) 0.003(2) 0.0036(19) 0.0100(19)
C32 0.017(2) 0.024(2) 0.024(3) 0.0020(19) 0.0040(18) 0.0080(18)
C33 0.026(2) 0.025(3) 0.023(3) 0.005(2) 0.003(2) 0.006(2)
C34 0.029(2) 0.025(3) 0.023(3) 0.003(2) -0.002(2) 0.006(2)
C35 0.026(2) 0.024(2) 0.022(3) -0.002(2) 0.003(2) 0.0063(19)
C36 0.035(3) 0.027(3) 0.027(3) 0.006(2) -0.002(2) -0.005(2)
C37 0.025(2) 0.030(3) 0.021(3) 0.002(2) 0.001(2) 0.006(2)
C38 0.022(2) 0.026(2) 0.014(2) -0.0007(18) -0.0048(18) 0.0052(19)
C39 0.012(2) 0.030(3) 0.024(3) 0.000(2) 0.0009(18) 0.0032(18)
C40 0.020(2) 0.026(3) 0.022(2) 0.002(2) -0.0047(19) 0.0016(19)
C41 0.019(2) 0.029(3) 0.019(2) 0.000(2) -0.0048(18) 0.0048(19)
C42 0.019(2) 0.030(3) 0.020(2) -0.001(2) -0.0010(18) 0.0104(19)
C43 0.019(2) 0.029(3) 0.019(2) -0.0025(19) -0.0018(18) 0.0047(19)
C44 0.020(2) 0.036(3) 0.030(3) 0.005(2) -0.002(2) 0.004(2)
C45 0.030(3) 0.035(3) 0.026(3) 0.001(2) 0.006(2) 0.014(2)
C47 0.24(2) 0.50(4) 0.104(11) -0.094(17) -0.046(12) 0.29(3)
Cl3A 0.249(6) 0.236(6) 0.455(11) -0.215(7) -0.237(7) 0.130(5)
Cl3 0.366(13) 0.80(3) 0.501(18) 0.44(2) 0.299(14) 0.379(17)
Cl5A 0.117(3) 0.299(6) 0.115(3) -0.043(3) 0.005(2) 0.033(3)
Cl0A 0.109(2) 0.238(4) 0.0662(17) 0.014(2) -0.0006(15) -0.074(2)

loop_
_atom_type_symbol
_atom_type_description
_atom_type_scat_dispersion_real
_atom_type_scat_dispersion_imag
_atom_type_scat_source
C C 0.0033 0.0016 'International Tables Vol C Tables 4.2.6.8 and 6.1.1.4'
H H 0.0000 0.0000 'International Tables Vol C Tables 4.2.6.8 and 6.1.1.4'
Cl Cl 0.1484 0.1585 'International Tables Vol C Tables 4.2.6.8 and 6.1.1.4'
N N 0.0061 0.0033 'International Tables Vol C Tables 4.2.6.8 and 6.1.1.4'
O O 0.0106 0.0060 'International Tables Vol C Tables 4.2.6.8 and 6.1.1.4'

loop_
_geom_angle_atom_site_label_1
_geom_angle_atom_site_label_2
_geom_angle_atom_site_label_3
_geom_angle
Cl1 C46 Cl0A 115.1(5)
C3 O1 C8 117.2(3)
C6 O2 C9 117.0(4)
C21 O3 C26 117.7(4)
C24 O4 C27 117.6(4)
C2 C1 C41 111.2(4)
C3 C2 C1 120.8(4)
C3 C2 C7 119.2(4)
C7 C2 C1 119.9(4)
O1 C3 C2 115.4(4)
O1 C3 C4 123.8(4)
C4 C3 C2 120.8(4)
C5 C4 C3 120.1(5)
C4 C5 C6 120.1(4)
C4 C5 C10 119.4(4)
C6 C5 C10 120.5(4)
O2 C6 C5 116.3(4)
O2 C6 C7 123.7(4)
C5 C6 C7 120.0(4)
C2 C7 C6 119.7(5)
C11 C10 C5 110.3(4)
C12 C11 C10 122.8(4)
C16 C11 C10 120.1(4)
C16 C11 C12 117.1(4)
C11 C12 C17 119.3(4)
C13 C12 C11 122.1(4)
C13 C12 C17 118.6(4)
C14 C13 C12 120.6(4)
C13 C14 C19 120.2(4)
C15 C14 C13 117.3(4)
C15 C14 C19 122.5(4)
C14 C15 C16 122.3(4)
C14 C15 C18 120.6(4)
C16 C15 C18 117.1(4)
C11 C16 C15 120.5(4)
N1 C17 C12 179.3(5)
N2 C18 C15 178.3(5)
C20 C19 C14 110.5(4)
C21 C20 C19 120.9(4)
C25 C20 C19 120.3(4)
C25 C20 C21 118.7(4)
O3 C21 C20 116.4(4)
O3 C21 C22 123.3(4)
C22 C21 C20 120.2(4)
C21 C22 C23 121.3(4)
C22 C23 C24 118.3(4)
C22 C23 C28 121.4(4)
C24 C23 C28 120.3(4)
O4 C24 C23 115.4(4)
O4 C24 C25 124.4(4)
C25 C24 C23 120.1(4)
C24 C25 C20 121.2(4)
C29 C28 C23 113.6(4)
C30 C29 C28 121.6(4)
C34 C29 C28 121.4(4)
C34 C29 C30 117.0(4)
C29 C30 C35 120.3(4)
C31 C30 C29 122.4(4)
C31 C30 C35 117.3(4)
C30 C31 C32 119.9(4)
C31 C32 C33 117.9(4)
C31 C32 C37 118.5(4)
C33 C32 C37 123.6(4)
C32 C33 C36 119.5(4)
C34 C33 C32 121.5(4)
C34 C33 C36 119.0(4)
C29 C34 C33 121.2(5)
N3 C35 C30 177.2(5)
N4 C36 C33 177.6(6)
C38 C37 C32 110.6(4)
C39 C38 C37 121.4(4)
C39 C38 C43 116.7(4)
C43 C38 C37 121.9(4)
C38 C39 C40 120.9(4)
C39 C40 C44 117.7(4)
C41 C40 C39 121.6(4)
C41 C40 C44 120.7(4)
C40 C41 C1 124.4(4)
C42 C41 C1 118.4(4)
C42 C41 C40 117.1(4)
C43 C42 C41 121.3(4)
C38 C43 C45 119.7(4)
C42 C43 C38 122.3(4)
C42 C43 C45 117.9(4)
N5 C44 C40 176.4(5)
N6 C45 C43 177.4(6)
Cl3A C47 Cl3 112.9(11)
Cl3A C47 Cl5A 119(2)
Cl5A C47 Cl3 108.5(13)

loop_
_geom_bond_atom_site_label_1
_geom_bond_atom_site_label_2
_geom_bond_distance
Cl1 C46 1.677(10)
C46 Cl0A 1.769(10)
O1 C3 1.372(5)
O1 C8 1.430(6)
O2 C6 1.379(6)
O2 C9 1.410(7)
O3 C21 1.380(6)
O3 C26 1.414(6)
O4 C24 1.370(6)
O4 C27 1.431(8)
N1 C17 1.145(6)
N2 C18 1.132(7)
N3 C35 1.148(6)
N4 C36 1.148(7)
N5 C44 1.155(7)
N6 C45 1.146(7)
C1 C2 1.512(6)
C1 C41 1.511(6)
C2 C3 1.392(7)
C2 C7 1.403(7)
C3 C4 1.391(6)
C4 C5 1.384(7)
C5 C6 1.391(7)
C5 C10 1.531(6)
C6 C7 1.406(7)
C10 C11 1.509(7)
C11 C12 1.402(7)
C11 C16 1.390(7)
C12 C13 1.393(6)
C12 C17 1.460(7)
C13 C14 1.394(7)
C14 C15 1.388(7)
C14 C19 1.523(7)
C15 C16 1.398(6)
C15 C18 1.450(7)
C19 C20 1.526(6)
C20 C21 1.392(7)
C20 C25 1.387(7)
C21 C22 1.387(6)
C22 C23 1.392(7)
C23 C24 1.398(7)
C23 C28 1.530(6)
C24 C25 1.389(7)
C28 C29 1.519(7)
C29 C30 1.407(7)
C29 C34 1.387(7)
C30 C31 1.393(7)
C30 C35 1.437(7)
C31 C32 1.399(7)
C32 C33 1.399(7)
C32 C37 1.517(7)
C33 C34 1.395(7)
C33 C36 1.442(7)
C37 C38 1.507(6)
C38 C39 1.394(6)
C38 C43 1.404(6)
C39 C40 1.406(7)
C40 C41 1.405(7)
C40 C44 1.440(7)
C41 C42 1.384(7)
C42 C43 1.388(7)
C43 C45 1.452(7)
C47 Cl3A 1.56(2)
C47 Cl3 1.98(3)
C47 Cl5A 1.629(16)
